data_7718276
loop_
_publ_author_name
'Gabilondo, Eric A.'
'Halasyamani, P. Shiv'

_publ_section_title
;
 Synthesis and large crystal growth of a family of mixed-anionic
 methanesulfonate salts by anionic site-substitution:
 Na<sub>5</sub>(SO<sub>3</sub>CH<sub>3</sub>)<sub>4</sub>(X) (X =
 BF<sub>4</sub><sup>-</sup>, ClO<sub>4</sub><sup>-</sup>,
 PF<sub>6</sub><sup>-</sup>, I<sup>-</sup>).
;
_journal_issue 13
_journal_name_full 'Dalton transactions (Cambridge, England : 2003)'
_journal_page_first 5301
_journal_page_last 5310
_journal_paper_doi 10.1039/d5dt00223k
_journal_volume 54
_journal_year 2025
_chemical_formula_moiety 'C4 H12 Cl Na5 O16 S4'
_chemical_formula_sum 'C4 H12 Cl Na5 O16 S4'
_chemical_formula_weight 594.78
_chemical_name_common 'Sodium Methanesulfonate Perchlorate'
_space_group_crystal_system monoclinic
_space_group_IT_number 13
_space_group_name_Hall '-P 2yac'
_space_group_name_H-M_alt 'P 1 2/n 1'
_atom_sites_solution_hydrogens geom
_audit_creation_date 2025-02-19
_audit_creation_method
;
Olex2 1.5
(compiled 2024.02.16 svn.r378c4104 for OlexSys, GUI svn.r6928)
;
_audit_update_record
;
2025-02-23 deposited with the CCDC.	2025-03-05 downloaded from the CCDC.
;
_cell_angle_alpha 90
_cell_angle_beta 103.263(3)
_cell_angle_gamma 90
_cell_formula_units_Z 2
_cell_length_a 12.6653(7)
_cell_length_b 5.5400(3)
_cell_length_c 15.0037(9)
_cell_measurement_reflns_used 9791
_cell_measurement_temperature 298.15
_cell_measurement_theta_max 28.31
_cell_measurement_theta_min 2.39
_cell_volume 1024.67(10)
_computing_cell_refinement 'Bruker SAINT'
_computing_data_collection 'Bruker APEX2'
_computing_data_reduction 'Bruker SAINT'
_computing_molecular_graphics 'Olex2 1.5 (Dolomanov et al., 2009)'
_computing_publication_material 'Olex2 1.5 (Dolomanov et al., 2009)'
_computing_structure_refinement 'SHELXL 2019/3 (Sheldrick, 2015)'
_computing_structure_solution 'SHELXT 2014/4 (Sheldrick, 2014)'
_diffrn_ambient_temperature 298.19
_diffrn_measured_fraction_theta_full 1.000
_diffrn_measured_fraction_theta_max 1.000
_diffrn_measurement_device_type 'Bruker APEX-II CCD'
_diffrn_measurement_method Rotation
_diffrn_radiation_type MoK\a
_diffrn_radiation_wavelength 0.71073
_diffrn_reflns_av_R_equivalents 0.0286
_diffrn_reflns_av_unetI/netI 0.0104
_diffrn_reflns_Laue_measured_fraction_full 1.000
_diffrn_reflns_Laue_measured_fraction_max 1.000
_diffrn_reflns_limit_h_max 16
_diffrn_reflns_limit_h_min -16
_diffrn_reflns_limit_k_max 7
_diffrn_reflns_limit_k_min -7
_diffrn_reflns_limit_l_max 20
_diffrn_reflns_limit_l_min -20
_diffrn_reflns_number 35337
_diffrn_reflns_point_group_measured_fraction_full 1.000
_diffrn_reflns_point_group_measured_fraction_max 1.000
_diffrn_reflns_theta_full 25.242
_diffrn_reflns_theta_max 28.312
_diffrn_reflns_theta_min 1.902
_exptl_absorpt_coefficient_mu 0.773
_exptl_absorpt_correction_T_max 0.7457
_exptl_absorpt_correction_T_min 0.6971
_exptl_absorpt_correction_type multi-scan
_exptl_absorpt_process_details
;
SADABS-2014/5 (Bruker,2014/5) was used for absorption correction.
wR2(int) was 0.0473 before and 0.0379 after correction.
The Ratio of minimum to maximum transmission is 0.9348.
The \l/2 correction factor is 0.00150.
;
_exptl_crystal_colour Colourless
_exptl_crystal_density_diffrn 1.928
_exptl_crystal_description Plate
_exptl_crystal_F_000 600
_exptl_crystal_size_max 0.4
_exptl_crystal_size_mid 0.4
_exptl_crystal_size_min 0.35
_refine_diff_density_max 0.454
_refine_diff_density_min -0.673
_refine_diff_density_rms 0.061
_refine_ls_extinction_coef 0.0277(15)
_refine_ls_extinction_expression Fc^*^=kFc[1+0.001xFc^2^\l^3^/sin(2\q)]^-1/4^
_refine_ls_extinction_method 'SHELXL-2019/2 (Sheldrick 2019)'
_refine_ls_goodness_of_fit_ref 1.049
_refine_ls_hydrogen_treatment constr
_refine_ls_matrix_type full
_refine_ls_number_parameters 184
_refine_ls_number_reflns 2567
_refine_ls_number_restraints 198
_refine_ls_restrained_S_all 1.102
_refine_ls_R_factor_all 0.0292
_refine_ls_R_factor_gt 0.0269
_refine_ls_shift/su_max 0.001
_refine_ls_shift/su_mean 0.000
_refine_ls_structure_factor_coef Fsqd
_refine_ls_weighting_details 'w=1/[\s^2^(Fo^2^)+(0.0473P)^2^+0.5365P] where P=(Fo^2^+2Fc^2^)/3'
_refine_ls_weighting_scheme calc
_refine_ls_wR_factor_gt 0.0781
_refine_ls_wR_factor_ref 0.0813
_reflns_Friedel_coverage 0.000
_reflns_number_gt 2379
_reflns_number_total 2567
_reflns_threshold_expression 'I > 2\s(I)'
_cod_data_source_file d5dt00223k2.cif
_cod_data_source_block attachedstandardfile_test_a_ccdc2417058
_cod_depositor_comments 'Adding full bibliography for 7718273--7718276.cif.'
_cod_database_code 7718276
_shelx_shelxl_version_number 2019/3
_shelx_space_group_comment
;
The symmetry employed for this shelxl refinement is uniquely defined
by the following loop, which should always be used as a source of
symmetry information in preference to the above space-group names.
They are only intended as comments.
;
_shelx_estimated_absorpt_t_max 0.774
_shelx_estimated_absorpt_t_min 0.747
_olex2_refinement_description
;
1. Fixed Uiso
 At 1.5 times of:
  All C(H,H,H) groups
2. Restrained distances
 Cl1-O7 = Cl1-O10 = Cl1A-O7A = Cl1A-O10A = Cl1A-O9A = Cl1-O9 = Cl1-O8 = Cl1A-O8
 1.42 with sigma of 0.01
 O7A-O10A = O10A-O9A = O9A-O7A = O10A-O8A = O9A-O8A = O7A-O8A
 2.3 with sigma of 0.02
 O7-O9 = O9-O10 = O10-O7 = O7-O8 = O9-O8 = O10-O8
 2.3 with sigma of 0.02
 Na3-O7A \\sim Na3-O7
 with sigma of 0.01
 Cl1A-O7A \\sim Cl1-O7 \\sim Cl1-O8 \\sim Cl1A-O8A \\sim Cl1-O10 \\sim
Cl1A-O10A \\sim Cl1-O9 \\sim Cl1A-O9A
 with sigma of 0.01
 Na3-O7A \\sim Na3-O9_$1 \\sim Na3-O9A_$1 \\sim Na3-O7
 with sigma of 0.02
3. Uiso/Uaniso restraints and constraints
O7 \\sim O7A \\sim O10 \\sim O9A \\sim O8A \\sim O8 \\sim O9 \\sim Cl1A \\sim
Cl1 \\sim O10A: within 2A with sigma of 0.01 and sigma for terminal atoms of
0.02 within 2A
Uanis(O7) = Uanis(O9) = Uanis(O9A) = Uanis(O7A)
Uanis(O8) = Uanis(O8A)
4. Others
 Sof(O10A)=Sof(O9A)=Sof(O7A)=Sof(Cl1A)=Sof(O8A)=0.5*(1-FVAR(2))
 Sof(Cl1)=Sof(O7)=Sof(O8)=Sof(O10)=Sof(O9)=0.5*FVAR(2)
5.a Idealised Me refined as rotating group:
 C1(H1A,H1B,H1C), C2(H2A,H2B,H2C)
;
_olex2_submission_special_instructions 'No special instructions were received'

loop_
_space_group_symop_operation_xyz
'x, y, z'
'-x+1/2, y, -z+1/2'
'-x, -y, -z'
'x-1/2, -y, z-1/2'

loop_
_atom_site_label
_atom_site_type_symbol
_atom_site_fract_x
_atom_site_fract_y
_atom_site_fract_z
_atom_site_U_iso_or_equiv
_atom_site_adp_type
_atom_site_occupancy
_atom_site_site_symmetry_order
_atom_site_calc_flag
_atom_site_refinement_flags_posn
_atom_site_refinement_flags_adp
_atom_site_refinement_flags_occupancy
_atom_site_disorder_assembly
_atom_site_disorder_group
Cl1 Cl 0.7664(3) 0.7203(6) 0.7696(3) 0.0393(6) Uani 0.346(2) 1 d D U P A -1
S1 S 0.60693(3) 0.75708(5) 0.29990(2) 0.01835(11) Uani 1 1 d . . . . .
S2 S 0.85655(3) 0.27398(6) 0.50757(2) 0.01747(11) Uani 1 1 d . . . . .
Na1 Na 0.750000 1.27959(15) 0.250000 0.02733(19) Uani 1 2 d S T P . .
Na2 Na 0.88675(5) 0.78331(11) 0.40782(4) 0.02716(15) Uani 1 1 d . . . . .
Na3 Na 0.97361(5) 0.75345(9) 0.65863(4) 0.02611(15) Uani 1 1 d D . . . .
O1 O 0.59186(10) 0.5604(2) 0.23360(8) 0.0349(3) Uani 1 1 d . . . . .
O2 O 0.60628(9) 0.98944(18) 0.25412(8) 0.0301(2) Uani 1 1 d . . . . .
O3 O 0.70278(10) 0.7230(2) 0.37253(9) 0.0394(3) Uani 1 1 d . . . . .
O4 O 0.85087(10) 0.22934(18) 0.41053(7) 0.0284(2) Uani 1 1 d . . . . .
O5 O 0.92512(8) 0.0950(2) 0.56416(7) 0.0312(3) Uani 1 1 d . . . . .
O6 O 0.89152(9) 0.51905(18) 0.53343(7) 0.0286(2) Uani 1 1 d . . . . .
O7 O 0.8175(4) 0.8644(11) 0.7130(4) 0.0654(10) Uani 0.346(2) 1 d D U P A -1
O8 O 0.8206(6) 0.7473(19) 0.8646(4) 0.072(2) Uani 0.346(2) 1 d D U P A -1
O10 O 0.7676(7) 0.4727(7) 0.7430(9) 0.071(3) Uani 0.346(2) 1 d D U P A -1
C1 C 0.49566(17) 0.7534(3) 0.35092(16) 0.0449(5) Uani 1 1 d . . . . .
H1A H 0.428487 0.770131 0.303525 0.067 Uiso 1 1 calc R U . . .
H1B H 0.501736 0.887648 0.394339 0.067 Uiso 1 1 calc R U . . .
H1C H 0.494485 0.600378 0.383445 0.067 Uiso 1 1 calc R U . . .
C2 C 0.72559(13) 0.2397(3) 0.52509(13) 0.0345(4) Uani 1 1 d . . . . .
H2A H 0.677390 0.359647 0.488639 0.052 Uiso 1 1 calc R U . . .
H2B H 0.727056 0.262947 0.590109 0.052 Uiso 1 1 calc R U . . .
H2C H 0.698905 0.077138 0.506332 0.052 Uiso 1 1 calc R U . . .
O10A O 0.7297(10) 1.0089(15) 0.7631(10) 0.067(4) Uani 0.154(2) 1 d D U P A -2
O9A O 0.6717(8) 0.617(2) 0.7764(9) 0.0654(10) Uani 0.154(2) 1 d D U P A -2
O9 O 0.6540(4) 0.7750(12) 0.7556(5) 0.0654(10) Uani 0.346(2) 1 d D U P A -1
O7A O 0.7998(7) 0.736(3) 0.6889(8) 0.0654(10) Uani 0.154(2) 1 d D U P A -2
Cl1A Cl 0.7620(8) 0.7613(14) 0.7700(8) 0.0483(18) Uani 0.154(2) 1 d D U P A -2
O8A O 0.8457(14) 0.739(4) 0.8515(10) 0.072(2) Uani 0.154(2) 1 d D U P A -2

loop_
_atom_site_aniso_label
_atom_site_aniso_U_11
_atom_site_aniso_U_22
_atom_site_aniso_U_33
_atom_site_aniso_U_23
_atom_site_aniso_U_13
_atom_site_aniso_U_12
Cl1 0.0320(13) 0.0419(9) 0.0499(16) 0.0031(8) 0.0213(10) 0.0056(8)
S1 0.01683(17) 0.01693(17) 0.02072(17) 0.00167(10) 0.00314(12) 0.00004(10)
S2 0.01703(17) 0.01610(16) 0.01889(17) 0.00042(10) 0.00328(12) -0.00013(10)
Na1 0.0225(4) 0.0249(4) 0.0313(4) 0.000 -0.0006(3) 0.000
Na2 0.0254(3) 0.0276(3) 0.0273(3) 0.0012(2) 0.0036(2) -0.0027(2)
Na3 0.0296(3) 0.0202(3) 0.0257(3) 0.00028(19) 0.0006(2) -0.0005(2)
O1 0.0431(6) 0.0237(5) 0.0387(6) -0.0101(4) 0.0112(5) -0.0041(5)
O2 0.0311(5) 0.0201(5) 0.0365(6) 0.0087(4) 0.0026(4) -0.0015(4)
O3 0.0252(6) 0.0463(7) 0.0391(7) 0.0150(5) -0.0082(5) -0.0020(5)
O4 0.0327(6) 0.0313(6) 0.0209(5) -0.0041(4) 0.0056(4) -0.0008(4)
O5 0.0275(5) 0.0285(5) 0.0371(6) 0.0138(4) 0.0063(4) 0.0076(4)
O6 0.0343(5) 0.0202(5) 0.0300(5) -0.0043(4) 0.0049(4) -0.0060(4)
O7 0.0398(17) 0.083(3) 0.082(2) 0.0157(17) 0.0312(16) -0.0028(15)
O8 0.096(5) 0.068(3) 0.053(3) -0.008(2) 0.020(3) -0.004(3)
O10 0.066(6) 0.050(2) 0.085(4) -0.018(4) -0.010(4) 0.026(3)
C1 0.0363(9) 0.0476(11) 0.0592(12) -0.0005(8) 0.0281(9) -0.0016(7)
C2 0.0217(7) 0.0417(9) 0.0419(9) 0.0016(6) 0.0110(6) -0.0025(6)
O10A 0.061(7) 0.059(5) 0.076(7) -0.021(5) 0.003(5) 0.023(5)
O9A 0.0398(17) 0.083(3) 0.082(2) 0.0157(17) 0.0312(16) -0.0028(15)
O9 0.0398(17) 0.083(3) 0.082(2) 0.0157(17) 0.0312(16) -0.0028(15)
O7A 0.0398(17) 0.083(3) 0.082(2) 0.0157(17) 0.0312(16) -0.0028(15)
Cl1A 0.036(3) 0.058(3) 0.058(4) -0.005(2) 0.025(3) 0.001(3)
O8A 0.096(5) 0.068(3) 0.053(3) -0.008(2) 0.020(3) -0.004(3)

loop_
_atom_type_symbol
_atom_type_description
_atom_type_scat_dispersion_real
_atom_type_scat_dispersion_imag
_atom_type_scat_source
C C 0.0033 0.0016 'International Tables Vol C Tables 4.2.6.8 and 6.1.1.4'
H H 0.0000 0.0000 'International Tables Vol C Tables 4.2.6.8 and 6.1.1.4'
O O 0.0106 0.0060 'International Tables Vol C Tables 4.2.6.8 and 6.1.1.4'
Na Na 0.0362 0.0249 'International Tables Vol C Tables 4.2.6.8 and 6.1.1.4'
S S 0.1246 0.1234 'International Tables Vol C Tables 4.2.6.8 and 6.1.1.4'
Cl Cl 0.1484 0.1585 'International Tables Vol C Tables 4.2.6.8 and 6.1.1.4'

loop_
_geom_angle_atom_site_label_1
_geom_angle_atom_site_label_2
_geom_angle_atom_site_label_3
_geom_angle
_geom_angle_site_symmetry_1
_geom_angle_site_symmetry_3
_geom_angle_publ_flag
O7 Cl1 O8 110.6(5) . . ?
O7 Cl1 O10 109.6(5) . . ?
O10 Cl1 O8 110.0(7) . . ?
O9 Cl1 O7 111.6(4) . . ?
O9 Cl1 O8 111.0(5) . . ?
O9 Cl1 O10 103.7(5) . . ?
Na2 S1 Na1 71.327(14) 2_655 1_545 ?
O1 S1 Na1 42.12(5) . 1_545 ?
O1 S1 Na2 52.16(5) . 2_655 ?
O1 S1 C1 107.27(9) . . ?
O2 S1 Na1 122.08(5) . 1_545 ?
O2 S1 Na2 59.35(5) . 2_655 ?
O2 S1 O1 110.66(7) . . ?
O2 S1 C1 107.33(8) . . ?
O3 S1 Na1 70.44(6) . 1_545 ?
O3 S1 Na2 123.10(6) . 2_655 ?
O3 S1 O1 111.87(8) . . ?
O3 S1 O2 112.54(7) . . ?
O3 S1 C1 106.84(10) . . ?
C1 S1 Na1 127.78(6) . 1_545 ?
C1 S1 Na2 129.85(8) . 2_655 ?
Na2 S2 Na2 92.986(17) 3_766 . ?
Na2 S2 Na2 119.11(2) 1_545 . ?
Na2 S2 Na2 83.185(18) 1_545 3_766 ?
O4 S2 Na2 70.92(4) . . ?
O4 S2 Na2 50.82(4) . 1_545 ?
O4 S2 Na2 100.97(5) . 3_766 ?
O4 S2 C2 107.44(8) . . ?
O5 S2 Na2 64.58(5) . 1_545 ?
O5 S2 Na2 137.78(5) . . ?
O5 S2 Na2 44.80(5) . 3_766 ?
O5 S2 O4 110.61(7) . . ?
O5 S2 C2 107.33(7) . . ?
O6 S2 Na2 149.93(5) . 1_545 ?
O6 S2 Na2 76.63(5) . 3_766 ?
O6 S2 Na2 41.63(4) . . ?
O6 S2 O4 111.48(6) . . ?
O6 S2 O5 112.09(6) . . ?
O6 S2 C2 107.64(7) . . ?
C2 S2 Na2 146.74(6) . 3_766 ?
C2 S2 Na2 112.26(6) . . ?
C2 S2 Na2 101.49(6) . 1_545 ?
S1 Na1 S1 77.24(2) 2_665 1_565 ?
S1 Na1 Na2 121.017(11) 2_665 . ?
S1 Na1 Na2 128.420(12) 1_565 . ?
S1 Na1 Na2 128.420(11) 2_665 2_655 ?
S1 Na1 Na2 121.018(11) 1_565 2_655 ?
S1 Na1 Na3 119.87(2) 2_665 4_575 ?
S1 Na1 Na3 65.461(13) 1_565 4_575 ?
S1 Na1 Na3 119.87(2) 1_565 3_776 ?
S1 Na1 Na3 65.461(13) 2_665 3_776 ?
Na2 Na1 Na2 86.65(2) . 2_655 ?
Na3 Na1 Na2 119.11(2) 4_575 . ?
Na3 Na1 Na2 55.706(15) 4_575 2_655 ?
Na3 Na1 Na2 55.706(15) 3_776 . ?
Na3 Na1 Na2 119.11(2) 3_776 2_655 ?
Na3 Na1 Na3 173.93(3) 4_575 3_776 ?
O1 Na1 S1 87.11(3) 2_665 1_565 ?
O1 Na1 S1 87.11(3) 1_565 2_665 ?
O1 Na1 S1 23.00(3) 2_665 2_665 ?
O1 Na1 S1 23.00(3) 1_565 1_565 ?
O1 Na1 Na2 98.57(3) 2_665 . ?
O1 Na1 Na2 139.02(3) 2_665 2_655 ?
O1 Na1 Na2 139.02(3) 1_565 . ?
O1 Na1 Na2 98.57(3) 1_565 2_655 ?
O1 Na1 Na3 141.82(4) 1_565 3_776 ?
O1 Na1 Na3 43.92(3) 2_665 3_776 ?
O1 Na1 Na3 43.92(3) 1_565 4_575 ?
O1 Na1 Na3 141.82(4) 2_665 4_575 ?
O1 Na1 O1 103.16(6) 2_665 1_565 ?
O2 Na1 S1 93.95(3) 2_655 2_665 ?
O2 Na1 S1 163.86(3) 2_655 1_565 ?
O2 Na1 S1 93.95(3) . 1_565 ?
O2 Na1 S1 163.86(3) . 2_665 ?
O2 Na1 Na2 45.51(3) . 2_655 ?
O2 Na1 Na2 75.06(3) . . ?
O2 Na1 Na2 45.51(3) 2_655 . ?
O2 Na1 Na2 75.06(3) 2_655 2_655 ?
O2 Na1 Na3 130.40(4) 2_655 4_575 ?
O2 Na1 Na3 44.12(3) 2_655 3_776 ?
O2 Na1 Na3 44.12(3) . 4_575 ?
O2 Na1 Na3 130.40(4) . 3_776 ?
O2 Na1 O1 80.04(4) 2_655 2_665 ?
O2 Na1 O1 172.62(4) 2_655 1_565 ?
O2 Na1 O1 80.04(4) . 1_565 ?
O2 Na1 O1 172.62(4) . 2_665 ?
O2 Na1 O2 97.58(6) . 2_655 ?
O2 Na1 O4 74.24(4) 2_655 1_565 ?
O2 Na1 O4 97.07(4) 2_655 2_665 ?
O2 Na1 O4 74.24(4) . 2_665 ?
O2 Na1 O4 97.07(4) . 1_565 ?
O4 Na1 S1 96.91(3) 1_565 2_665 ?
O4 Na1 S1 93.20(3) 2_665 2_665 ?
O4 Na1 S1 96.91(3) 2_665 1_565 ?
O4 Na1 S1 93.20(3) 1_565 1_565 ?
O4 Na1 Na2 41.13(3) 2_665 2_655 ?
O4 Na1 Na2 41.13(3) 1_565 . ?
O4 Na1 Na2 126.10(4) 1_565 2_655 ?
O4 Na1 Na2 126.10(4) 2_665 . ?
O4 Na1 Na3 129.09(3) 1_565 4_575 ?
O4 Na1 Na3 50.02(3) 2_665 4_575 ?
O4 Na1 Na3 129.09(3) 2_665 3_776 ?
O4 Na1 Na3 50.02(3) 1_565 3_776 ?
O4 Na1 O1 112.90(4) 1_565 1_565 ?
O4 Na1 O1 75.58(4) 2_665 1_565 ?
O4 Na1 O1 75.58(4) 1_565 2_665 ?
O4 Na1 O1 112.90(4) 2_665 2_665 ?
O4 Na1 O4 167.05(6) 2_665 1_565 ?
S1 Na2 S2 116.65(2) 2_655 . ?
S1 Na2 S2 97.661(19) 2_655 3_766 ?
S1 Na2 S2 122.82(2) 2_655 1_565 ?
S1 Na2 Na3 67.025(17) 2_655 3_776 ?
S2 Na2 S2 96.814(18) 1_565 3_766 ?
S2 Na2 S2 87.014(17) 3_766 . ?
S2 Na2 S2 119.11(2) 1_565 . ?
S2 Na2 Na3 67.511(17) 1_565 3_776 ?
S2 Na2 Na3 156.08(2) . 3_776 ?
S2 Na2 Na3 69.123(16) 3_766 3_776 ?
O1 Na2 S1 27.16(3) 2_655 2_655 ?
O1 Na2 S2 90.51(3) 2_655 . ?
O1 Na2 S2 89.41(3) 2_655 3_766 ?
O1 Na2 S2 149.91(3) 2_655 1_565 ?
O1 Na2 Na3 87.67(3) 2_655 3_776 ?
O1 Na2 O2 54.49(4) 2_655 2_655 ?
O1 Na2 O5 162.47(4) 2_655 1_565 ?
O2 Na2 S1 27.64(2) 2_655 2_655 ?
O2 Na2 S2 144.10(3) 2_655 . ?
O2 Na2 S2 99.06(3) 2_655 3_766 ?
O2 Na2 S2 95.42(3) 2_655 1_565 ?
O2 Na2 Na3 44.77(3) 2_655 3_776 ?
O2 Na2 O5 116.55(4) 2_655 1_565 ?
O3 Na2 S1 91.14(4) . 2_655 ?
O3 Na2 S2 76.09(3) . . ?
O3 Na2 S2 163.06(4) . 3_766 ?
O3 Na2 S2 90.44(4) . 1_565 ?
O3 Na2 Na3 127.80(4) . 3_776 ?
O3 Na2 O1 91.95(5) . 2_655 ?
O3 Na2 O2 95.45(4) . 2_655 ?
O3 Na2 O4 88.22(5) . 1_565 ?
O3 Na2 O5 171.67(5) . 3_766 ?
O3 Na2 O5 104.45(5) . 1_565 ?
O3 Na2 O6 86.15(4) . . ?
O4 Na2 S1 96.17(3) 1_565 2_655 ?
O4 Na2 S2 105.08(3) 1_565 3_766 ?
O4 Na2 S2 26.79(3) 1_565 1_565 ?
O4 Na2 S2 143.43(4) 1_565 . ?
O4 Na2 Na3 50.94(3) 1_565 3_776 ?
O4 Na2 O1 123.33(4) 1_565 2_655 ?
O4 Na2 O2 69.08(4) 1_565 2_655 ?
O4 Na2 O5 52.51(3) 1_565 1_565 ?
O5 Na2 S1 86.39(3) 3_766 2_655 ?
O5 Na2 S1 143.43(3) 1_565 2_655 ?
O5 Na2 S2 112.11(3) 3_766 . ?
O5 Na2 S2 99.31(3) 1_565 . ?
O5 Na2 S2 25.10(2) 3_766 3_766 ?
O5 Na2 S2 76.73(3) 1_565 3_766 ?
O5 Na2 S2 27.34(2) 1_565 1_565 ?
O5 Na2 S2 84.25(3) 3_766 1_565 ?
O5 Na2 Na3 44.05(3) 3_766 3_776 ?
O5 Na2 Na3 77.45(3) 1_565 3_776 ?
O5 Na2 O1 89.48(4) 3_766 2_655 ?
O5 Na2 O2 78.73(4) 3_766 2_655 ?
O5 Na2 O4 84.14(4) 3_766 1_565 ?
O5 Na2 O5 73.40(4) 3_766 1_565 ?
O6 Na2 S1 139.20(3) . 2_655 ?
O6 Na2 S2 77.71(3) . 3_766 ?
O6 Na2 S2 97.92(3) . 1_565 ?
O6 Na2 S2 23.96(2) . . ?
O6 Na2 Na3 141.15(4) . 3_776 ?
O6 Na2 O1 112.16(4) . 2_655 ?
O6 Na2 O2 166.55(4) . 2_655 ?
O6 Na2 O4 124.36(4) . 1_565 ?
O6 Na2 O5 75.71(4) . 1_565 ?
O6 Na2 O5 100.90(4) . 3_766 ?
Na1 Na3 Na2 116.51(2) 3_776 . ?
Na2 Na3 Na1 66.935(19) 3_776 3_776 ?
Na2 Na3 Na2 73.67(2) 3_776 . ?
O1 Na3 Na1 46.36(3) 4_666 3_776 ?
O1 Na3 Na2 121.38(4) 4_666 . ?
O1 Na3 Na2 111.98(4) 4_666 3_776 ?
O1 Na3 O2 82.79(4) 4_666 4_676 ?
O1 Na3 O4 73.83(4) 4_666 3_766 ?
O2 Na3 Na1 44.85(3) 4_676 3_776 ?
O2 Na3 Na2 125.93(4) 4_676 . ?
O2 Na3 Na2 52.27(3) 4_676 3_776 ?
O2 Na3 O4 71.32(4) 4_676 3_766 ?
O4 Na3 Na1 45.31(3) 3_766 3_776 ?
O4 Na3 Na2 71.32(3) 3_766 . ?
O4 Na3 Na2 47.18(3) 3_766 3_776 ?
O5 Na3 Na1 112.38(4) 1_565 3_776 ?
O5 Na3 Na2 51.18(3) 1_565 . ?
O5 Na3 Na2 45.45(3) 1_565 3_776 ?
O5 Na3 O1 155.66(5) 1_565 4_666 ?
O5 Na3 O2 86.15(4) 1_565 4_676 ?
O5 Na3 O4 82.11(4) 1_565 3_766 ?
O5 Na3 O7 82.93(13) 1_565 . ?
O5 Na3 O9A 112.3(3) 1_565 2_656 ?
O6 Na3 Na1 121.01(4) . 3_776 ?
O6 Na3 Na2 39.09(3) . . ?
O6 Na3 Na2 110.60(4) . 3_776 ?
O6 Na3 O1 95.13(4) . 4_666 ?
O6 Na3 O2 158.93(5) . 4_676 ?
O6 Na3 O4 87.92(4) . 3_766 ?
O6 Na3 O5 87.48(4) . 1_565 ?
O6 Na3 O7 99.68(18) . . ?
O6 Na3 O9A 84.8(3) . 2_656 ?
O6 Na3 O7A 82.4(3) . . ?
O7 Na3 Na1 136.12(17) . 3_776 ?
O7 Na3 Na2 105.17(16) . . ?
O7 Na3 Na2 115.74(14) . 3_776 ?
O7 Na3 O1 120.23(14) . 4_666 ?
O7 Na3 O2 99.44(18) . 4_676 ?
O7 Na3 O4 162.89(14) . 3_766 ?
O7 Na3 O9A 33.6(3) . 2_656 ?
O9A Na3 Na2 110.7(3) 2_656 . ?
O9 Na3 Na1 124.12(16) 2_656 3_776 ?
O9 Na3 Na2 127.49(16) 2_656 3_776 ?
O9 Na3 Na2 119.31(16) 2_656 . ?
O9 Na3 O1 102.68(18) 2_656 4_666 ?
O9 Na3 O2 96.95(15) 2_656 4_676 ?
O9 Na3 O4 167.97(15) 2_656 3_766 ?
O9 Na3 O5 100.13(18) 2_656 1_565 ?
O9 Na3 O6 103.95(15) 2_656 . ?
O9 Na3 O7 17.58(18) 2_656 . ?
O9 Na3 O9A 23.0(3) 2_656 2_656 ?
O7A Na3 Na2 97.3(3) . . ?
S1 O1 Na1 114.88(7) . 1_545 ?
S1 O1 Na2 100.68(6) . 2_655 ?
S1 O1 Na3 146.22(8) . 4_565 ?
Na1 O1 Na2 98.57(4) 1_545 2_655 ?
Na3 O1 Na1 89.72(4) 4_565 1_545 ?
Na3 O1 Na2 97.84(5) 4_565 2_655 ?
S1 O2 Na1 132.06(6) . . ?
S1 O2 Na2 93.01(5) . 2_655 ?
S1 O2 Na3 136.90(6) . 4_575 ?
Na1 O2 Na2 94.42(4) . 2_655 ?
Na3 O2 Na1 91.03(4) 4_575 . ?
Na3 O2 Na2 82.96(4) 4_575 2_655 ?
S1 O3 Na2 142.03(8) . . ?
S2 O4 Na1 148.03(7) . 1_545 ?
S2 O4 Na2 102.39(6) . 1_545 ?
S2 O4 Na3 121.83(7) . 3_766 ?
Na1 O4 Na2 98.62(4) 1_545 1_545 ?
Na1 O4 Na3 84.67(4) 1_545 3_766 ?
Na2 O4 Na3 81.88(4) 1_545 3_766 ?
S2 O5 Na2 110.10(6) . 3_766 ?
S2 O5 Na2 88.08(5) . 1_545 ?
S2 O5 Na3 159.17(7) . 1_545 ?
Na2 O5 Na2 106.60(4) 3_766 1_545 ?
Na3 O5 Na2 90.50(4) 1_545 3_766 ?
Na3 O5 Na2 88.87(4) 1_545 1_545 ?
S2 O6 Na2 114.41(6) . . ?
S2 O6 Na3 142.23(7) . . ?
Na3 O6 Na2 102.83(4) . . ?
Cl1 O7 Na3 125.8(4) . . ?
S1 C1 H1A 109.5 . . ?
S1 C1 H1B 109.5 . . ?
S1 C1 H1C 109.5 . . ?
H1A C1 H1B 109.5 . . ?
H1A C1 H1C 109.5 . . ?
H1B C1 H1C 109.5 . . ?
S2 C2 H2A 109.5 . . ?
S2 C2 H2B 109.5 . . ?
S2 C2 H2C 109.5 . . ?
H2A C2 H2B 109.5 . . ?
H2A C2 H2C 109.5 . . ?
H2B C2 H2C 109.5 . . ?
Cl1A O7A Na3 132.9(8) . . ?
O10A Cl1A O8A 106.8(11) . . ?
O9A Cl1A O10A 108.9(9) . . ?
O9A Cl1A O8A 110.3(10) . . ?
O7A Cl1A O10A 100.4(8) . . ?
O7A Cl1A O9A 116.2(8) . . ?
O7A Cl1A O8A 113.3(10) . . ?

loop_
_geom_bond_atom_site_label_1
_geom_bond_atom_site_label_2
_geom_bond_distance
_geom_bond_site_symmetry_2
_geom_bond_publ_flag
Cl1 O7 1.425(4) . ?
Cl1 O8 1.441(4) . ?
Cl1 O10 1.429(4) . ?
Cl1 O9 1.422(4) . ?
S1 Na1 3.3859(7) 1_545 ?
S1 Na2 3.1392(7) 2_655 ?
S1 O1 1.4582(11) . ?
S1 O2 1.4581(10) . ?
S1 O3 1.4456(12) . ?
S1 C1 1.7515(19) . ?
S2 Na2 3.1683(7) 1_545 ?
S2 Na2 3.2231(7) 3_766 ?
S2 Na2 3.2575(7) . ?
S2 O4 1.4622(11) . ?
S2 O5 1.4559(10) . ?
S2 O6 1.4529(10) . ?
S2 C2 1.7482(16) . ?
Na1 Na2 3.7794(8) . ?
Na1 Na2 3.7794(8) 2_655 ?
Na1 Na3 3.4590(7) 3_776 ?
Na1 Na3 3.4590(7) 4_575 ?
Na1 O1 2.5031(13) 1_565 ?
Na1 O1 2.5032(13) 2_665 ?
Na1 O2 2.4399(11) 2_655 ?
Na1 O2 2.4399(11) . ?
Na1 O4 2.4696(11) 2_665 ?
Na1 O4 2.4696(11) 1_565 ?
Na2 Na3 3.3937(8) 3_776 ?
Na2 O1 2.5229(14) 2_655 ?
Na2 O2 2.7044(13) 2_655 ?
Na2 O3 2.2924(14) . ?
Na2 O4 2.5144(12) 1_565 ?
Na2 O5 2.8632(13) 1_565 ?
Na2 O5 2.4184(12) 3_766 ?
Na2 O6 2.3762(12) . ?
Na3 O1 2.3994(12) 4_666 ?
Na3 O2 2.4084(12) 4_676 ?
Na3 O4 2.6620(14) 3_766 ?
Na3 O5 2.3596(11) 1_565 ?
Na3 O6 2.3238(11) . ?
Na3 O7 2.385(5) . ?
Na3 O9A 2.394(9) 2_656 ?
Na3 O9 2.289(5) 2_656 ?
Na3 O7A 2.350(7) . ?
C1 H1A 0.9800 . ?
C1 H1B 0.9800 . ?
C1 H1C 0.9800 . ?
C2 H2A 0.9800 . ?
C2 H2B 0.9800 . ?
C2 H2C 0.9800 . ?
O10A Cl1A 1.428(6) . ?
O9A Cl1A 1.415(6) . ?
O7A Cl1A 1.413(6) . ?
Cl1A O8A 1.429(7) . ?

loop_
_geom_torsion_atom_site_label_1
_geom_torsion_atom_site_label_2
_geom_torsion_atom_site_label_3
_geom_torsion_atom_site_label_4
_geom_torsion
_geom_torsion_site_symmetry_1
_geom_torsion_site_symmetry_2
_geom_torsion_site_symmetry_3
_geom_torsion_site_symmetry_4
_geom_torsion_publ_flag
Na1 S1 O1 Na2 -104.75(7) 1_545 . . 2_655 ?
Na1 S1 O1 Na3 133.15(17) 1_545 . . 4_565 ?
Na1 S1 O2 Na1 -62.87(9) 1_545 . . . ?
Na1 S1 O2 Na2 35.84(5) 1_545 . . 2_655 ?
Na1 S1 O2 Na3 118.75(8) 1_545 . . 4_575 ?
Na1 S1 O3 Na2 76.19(13) 1_545 . . . ?
Na2 S1 O1 Na1 104.75(7) 2_655 . . 1_545 ?
Na2 S1 O1 Na3 -122.10(15) 2_655 . . 4_565 ?
Na2 S1 O2 Na1 -98.71(9) 2_655 . . . ?
Na2 S1 O2 Na3 82.91(9) 2_655 . . 4_575 ?
Na2 S1 O3 Na2 25.78(16) 2_655 . . . ?
Na2 S2 O4 Na1 -158.36(11) 3_766 . . 1_545 ?
Na2 S2 O4 Na1 129.93(15) 1_545 . . 1_545 ?
Na2 S2 O4 Na1 -68.98(12) . . . 1_545 ?
Na2 S2 O4 Na2 71.71(5) 3_766 . . 1_545 ?
Na2 S2 O4 Na2 161.09(6) . . . 1_545 ?
Na2 S2 O4 Na3 -88.06(7) 1_545 . . 3_766 ?
Na2 S2 O4 Na3 73.03(5) . . . 3_766 ?
Na2 S2 O4 Na3 -16.35(6) 3_766 . . 3_766 ?
Na2 S2 O5 Na2 0.86(10) . . . 3_766 ?
Na2 S2 O5 Na2 -106.13(6) . . . 1_545 ?
Na2 S2 O5 Na2 -106.99(6) 3_766 . . 1_545 ?
Na2 S2 O5 Na2 106.99(6) 1_545 . . 3_766 ?
Na2 S2 O5 Na3 -81.7(2) 1_545 . . 1_545 ?
Na2 S2 O5 Na3 172.13(16) . . . 1_545 ?
Na2 S2 O5 Na3 171.3(3) 3_766 . . 1_545 ?
Na2 S2 O6 Na2 61.20(11) 1_545 . . . ?
Na2 S2 O6 Na2 110.37(6) 3_766 . . . ?
Na2 S2 O6 Na3 -59.29(10) 3_766 . . . ?
Na2 S2 O6 Na3 -169.66(15) . . . . ?
Na2 S2 O6 Na3 -108.45(11) 1_545 . . . ?
Na3 O7A Cl1A O10A 97.1(13) . . . . ?
Na3 O7A Cl1A O9A -145.6(11) . . . . ?
Na3 O7A Cl1A O8A -16.4(17) . . . . ?
O1 S1 O2 Na1 -108.50(9) . . . . ?
O1 S1 O2 Na2 -9.79(7) . . . 2_655 ?
O1 S1 O2 Na3 73.12(12) . . . 4_575 ?
O1 S1 O3 Na2 83.95(14) . . . . ?
O2 S1 O1 Na1 115.42(7) . . . 1_545 ?
O2 S1 O1 Na2 10.67(8) . . . 2_655 ?
O2 S1 O1 Na3 -111.43(13) . . . 4_565 ?
O2 S1 O3 Na2 -41.37(16) . . . . ?
O3 S1 O1 Na1 -10.94(9) . . . 1_545 ?
O3 S1 O1 Na2 -115.68(7) . . . 2_655 ?
O3 S1 O1 Na3 122.21(13) . . . 4_565 ?
O3 S1 O2 Na1 17.48(12) . . . . ?
O3 S1 O2 Na2 116.19(7) . . . 2_655 ?
O3 S1 O2 Na3 -160.89(10) . . . 4_575 ?
O4 S2 O5 Na2 84.82(7) . . . 3_766 ?
O4 S2 O5 Na2 -22.17(6) . . . 1_545 ?
O4 S2 O5 Na3 -103.9(2) . . . 1_545 ?
O4 S2 O6 Na2 13.68(9) . . . . ?
O4 S2 O6 Na3 -155.98(10) . . . . ?
O5 S2 O4 Na1 156.01(12) . . . 1_545 ?
O5 S2 O4 Na2 26.08(8) . . . 1_545 ?
O5 S2 O4 Na3 -61.97(8) . . . 3_766 ?
O5 S2 O6 Na2 138.29(6) . . . . ?
O5 S2 O6 Na3 -31.37(13) . . . . ?
O6 S2 O4 Na1 -78.55(14) . . . 1_545 ?
O6 S2 O4 Na2 151.52(5) . . . 1_545 ?
O6 S2 O4 Na3 63.46(8) . . . 3_766 ?
O6 S2 O5 Na2 -40.27(8) . . . 3_766 ?
O6 S2 O5 Na2 -147.26(5) . . . 1_545 ?
O6 S2 O5 Na3 131.0(2) . . . 1_545 ?
O8 Cl1 O7 Na3 83.5(7) . . . . ?
O10 Cl1 O7 Na3 -38.0(8) . . . . ?
C1 S1 O1 Na1 -127.79(9) . . . 1_545 ?
C1 S1 O1 Na2 127.46(9) . . . 2_655 ?
C1 S1 O1 Na3 5.36(16) . . . 4_565 ?
C1 S1 O2 Na1 134.75(11) . . . . ?
C1 S1 O2 Na2 -126.54(9) . . . 2_655 ?
C1 S1 O2 Na3 -43.63(13) . . . 4_575 ?
C1 S1 O3 Na2 -158.93(13) . . . . ?
C2 S2 O4 Na1 39.16(15) . . . 1_545 ?
C2 S2 O4 Na2 -90.77(7) . . . 1_545 ?
C2 S2 O4 Na3 -178.82(7) . . . 3_766 ?
C2 S2 O5 Na2 94.75(7) . . . 1_545 ?
C2 S2 O5 Na2 -158.26(7) . . . 3_766 ?
C2 S2 O5 Na3 13.0(2) . . . 1_545 ?
C2 S2 O6 Na2 -103.91(8) . . . . ?
C2 S2 O6 Na3 86.43(12) . . . . ?
O9 Cl1 O7 Na3 -152.4(5) . . . . ?
